data_7234144
loop_
_publ_author_name
'Qiu-Lei Xu'
'Xiao Liang'
'Song Zhang'
'Yi-Ming Jing'
'Xuan Liu'
'Guang-Zhao Lu'
'You-Xuan Zheng'
'Jing-Lin Zuo'

_publ_section_title
;
 Efficient OLEDs with low efficiency roll-off using iridium complexes
 possessing good electron mobility
;
_journal_name_full 'Journal of Materials Chemistry C'
_journal_page_first 3694
_journal_page_last 3701
_journal_paper_doi 10.1039/C5TC00073D
_journal_volume 3
_journal_year 2015
_chemical_formula_sum 'C48 H30 F12 Ir N5 O2 P2'
_chemical_formula_weight 1190.93
_space_group_IT_number 2
_space_group_name_Hall '-P 1'
_space_group_name_H-M_alt 'P -1'
_symmetry_cell_setting triclinic
_symmetry_space_group_name_H-M 'P -1'
_atom_sites_solution_hydrogens geom
_atom_sites_solution_primary direct
_atom_sites_solution_secondary difmap
_cell_angle_alpha 83.329(2)
_cell_angle_beta 87.048(3)
_cell_angle_gamma 85.597(2)
_cell_formula_units_Z 4
_cell_length_a 15.798(2)
_cell_length_b 18.067(2)
_cell_length_c 18.657(3)
_cell_measurement_temperature 291(2)
_cell_volume 5268.6(12)
_computing_cell_refinement SMART
_computing_data_collection 'SMART, (Bruker, 2000)'
_computing_data_reduction 'SAINT (Bruker, 2000)'
_computing_molecular_graphics SHELXTL
_computing_publication_material SHELXTL
_computing_structure_refinement 'SHELXL-97 (Sheldrick, 2008)'
_computing_structure_solution 'SHELXS-97 (Sheldrick, 2008)'
_diffrn_ambient_temperature 291(2)
_diffrn_measured_fraction_theta_full 0.994
_diffrn_measured_fraction_theta_max 0.994
_diffrn_measurement_device_type 'Bruker Smart Aepex CCD'
_diffrn_measurement_method 'phi and omega scans'
_diffrn_radiation_monochromator graphite
_diffrn_radiation_source 'fine-focus sealed tube'
_diffrn_radiation_type MoK\a
_diffrn_radiation_wavelength 0.71073
_diffrn_reflns_av_R_equivalents 0.0164
_diffrn_reflns_av_sigmaI/netI 0.0595
_diffrn_reflns_limit_h_max 13
_diffrn_reflns_limit_h_min -19
_diffrn_reflns_limit_k_max 21
_diffrn_reflns_limit_k_min -22
_diffrn_reflns_limit_l_max 23
_diffrn_reflns_limit_l_min -18
_diffrn_reflns_number 31907
_diffrn_reflns_theta_full 26.00
_diffrn_reflns_theta_max 26.00
_diffrn_reflns_theta_min 1.10
_exptl_absorpt_coefficient_mu 2.678
_exptl_absorpt_correction_T_max 0.765
_exptl_absorpt_correction_T_min 0.531
_exptl_absorpt_correction_type multi-scan
_exptl_crystal_colour yellow
_exptl_crystal_density_diffrn 1.501
_exptl_crystal_density_method 'not measured'
_exptl_crystal_description block
_exptl_crystal_F_000 2336
_exptl_crystal_size_max 0.4
_exptl_crystal_size_mid 0.2
_exptl_crystal_size_min 0.1
_refine_diff_density_max 1.627
_refine_diff_density_min -1.275
_refine_diff_density_rms 0.177
_refine_ls_extinction_method none
_refine_ls_goodness_of_fit_ref 1.024
_refine_ls_hydrogen_treatment mixed
_refine_ls_matrix_type fullcycle
_refine_ls_number_parameters 1261
_refine_ls_number_reflns 20600
_refine_ls_number_restraints 0
_refine_ls_restrained_S_all 1.024
_refine_ls_R_factor_all 0.0631
_refine_ls_R_factor_gt 0.0598
_refine_ls_shift/su_max 0.000
_refine_ls_shift/su_mean 0.000
_refine_ls_structure_factor_coef Fsqd
_refine_ls_weighting_details 'calc w=1/[\s^2^(Fo^2^)+(0.0900P)^2^+1.9900P] where P=(Fo^2^+2Fc^2^)/3'
_refine_ls_weighting_scheme calc
_refine_ls_wR_factor_gt 0.1524
_refine_ls_wR_factor_ref 0.1526
_reflns_number_gt 14342
_reflns_number_total 20600
_reflns_threshold_expression >2sigma(I)
_cod_data_source_file J-Mater-Chem-C-2015-3-3694.cif
_cod_data_source_block tnt
_cod_depositor_comments
;
The following automatic conversions were performed:

data item '_symmetry_cell_setting' value 'Triclinic' was changed to
'triclinic' in accordance with the built-in table derived from the
CIF Core dictionary named 'cif_core.dic' version 2.4.5 last updated
on 2014-11-21.

Automatic conversion script
Id: cif_fix_values 6909 2019-04-08 15:41:33Z antanas 
;
_cod_original_cell_volume 5268.5(12)
_cod_original_sg_symbol_H-M P-1
_cod_database_code 7234144

loop_
_symmetry_equiv_pos_as_xyz
'x, y, z'
'-x, -y, -z'

loop_
_atom_site_label
_atom_site_type_symbol
_atom_site_fract_x
_atom_site_fract_y
_atom_site_fract_z
_atom_site_U_iso_or_equiv
_atom_site_adp_type
_atom_site_occupancy
_atom_site_symmetry_multiplicity
_atom_site_calc_flag
_atom_site_refinement_flags
_atom_site_disorder_assembly
_atom_site_disorder_group
C1 C 0.6306(5) -0.0592(4) 0.5816(4) 0.0448(17) Uani 1 1 d . . .
C2 C 0.6850(5) -0.1222(4) 0.5776(4) 0.0457(18) Uani 1 1 d . . .
H2 H 0.7431 -0.1197 0.5823 0.055 Uiso 1 1 calc R . .
C3 C 0.6536(5) -0.1883(4) 0.5668(4) 0.0511(19) Uani 1 1 d . . .
H3 H 0.6902 -0.2310 0.5649 0.061 Uiso 1 1 calc R . .
C4 C 0.5667(5) -0.1919(4) 0.5588(4) 0.0504(19) Uani 1 1 d . . .
H4 H 0.5459 -0.2373 0.5521 0.060 Uiso 1 1 calc R . .
C5 C 0.5130(5) -0.1314(5) 0.5604(5) 0.060(2) Uani 1 1 d . . .
H5 H 0.4559 -0.1348 0.5524 0.072 Uiso 1 1 calc R . .
C6 C 0.5409(5) -0.0628(4) 0.5740(4) 0.0490(19) Uani 1 1 d . . .
H6 H 0.5030 -0.0213 0.5780 0.059 Uiso 1 1 calc R . .
C7 C 0.7091(5) 0.0684(4) 0.5234(4) 0.0439(17) Uani 1 1 d . . .
C8 C 0.7359(5) 0.0287(4) 0.4629(4) 0.0469(18) Uani 1 1 d . . .
H8 H 0.7279 -0.0220 0.4651 0.056 Uiso 1 1 calc R . .
C9 C 0.7721(5) 0.0636(5) 0.4035(4) 0.057(2) Uani 1 1 d . . .
H9 H 0.7863 0.0368 0.3644 0.068 Uiso 1 1 calc R . .
C10 C 0.7894(5) 0.1381(4) 0.3977(4) 0.0518(19) Uani 1 1 d . . .
H10 H 0.8169 0.1603 0.3563 0.062 Uiso 1 1 calc R . .
C11 C 0.7643(5) 0.1803(4) 0.4563(4) 0.0498(18) Uani 1 1 d . . .
H11 H 0.7738 0.2307 0.4547 0.060 Uiso 1 1 calc R . .
C12 C 0.7256(5) 0.1419(4) 0.5149(4) 0.0470(18) Uani 1 1 d . . .
H12 H 0.7085 0.1690 0.5532 0.056 Uiso 1 1 calc R . .
C13 C 0.4388(4) 0.0849(4) 0.7009(4) 0.0378(15) Uani 1 1 d . . .
C14 C 0.3942(4) 0.1165(4) 0.6427(4) 0.0447(17) Uani 1 1 d . . .
H14 H 0.4238 0.1394 0.6028 0.054 Uiso 1 1 calc R . .
C15 C 0.3070(5) 0.1157(4) 0.6408(4) 0.054(2) Uani 1 1 d . . .
H15 H 0.2783 0.1344 0.5995 0.065 Uiso 1 1 calc R . .
C16 C 0.2644(5) 0.0863(4) 0.7024(4) 0.0532(19) Uani 1 1 d . . .
H16 H 0.2054 0.0879 0.7035 0.064 Uiso 1 1 calc R . .
C17 C 0.3055(5) 0.0554(4) 0.7610(5) 0.052(2) Uani 1 1 d . . .
H17 H 0.2749 0.0341 0.8010 0.063 Uiso 1 1 calc R . .
C18 C 0.3951(4) 0.0550(4) 0.7622(4) 0.0446(17) Uani 1 1 d . . .
H18 H 0.4238 0.0351 0.8032 0.053 Uiso 1 1 calc R . .
C19 C 0.5691(4) 0.1764(4) 0.7277(4) 0.0447(17) Uani 1 1 d . . .
C20 C 0.5796(4) 0.2373(4) 0.6776(4) 0.0467(18) Uani 1 1 d . . .
H20 H 0.5780 0.2314 0.6288 0.056 Uiso 1 1 calc R . .
C21 C 0.5924(5) 0.3065(4) 0.6967(4) 0.053(2) Uani 1 1 d . . .
H21 H 0.5984 0.3468 0.6615 0.064 Uiso 1 1 calc R . .
C22 C 0.5962(5) 0.3158(4) 0.7700(4) 0.0487(18) Uani 1 1 d . . .
H22 H 0.6069 0.3616 0.7845 0.058 Uiso 1 1 calc R . .
C23 C 0.5833(5) 0.2528(4) 0.8210(4) 0.0475(18) Uani 1 1 d . . .
H23 H 0.5842 0.2573 0.8701 0.057 Uiso 1 1 calc R . .
C24 C 0.5697(5) 0.1860(4) 0.7988(4) 0.0456(17) Uani 1 1 d . . .
H24 H 0.5606 0.1456 0.8333 0.055 Uiso 1 1 calc R . .
C25 C 0.6151(4) -0.1438(4) 0.7524(4) 0.0407(16) Uani 1 1 d . . .
H25 H 0.5679 -0.1103 0.7567 0.049 Uiso 1 1 calc R . .
C26 C 0.6038(5) -0.2180(4) 0.7475(4) 0.051(2) Uani 1 1 d . . .
H26 H 0.5496 -0.2344 0.7460 0.061 Uiso 1 1 calc R . .
C27 C 0.6734(5) -0.2664(4) 0.7450(4) 0.0484(18) Uani 1 1 d . . .
H27 H 0.6664 -0.3168 0.7430 0.058 Uiso 1 1 calc R . .
C28 C 0.7528(5) -0.2433(4) 0.7452(4) 0.0452(18) Uani 1 1 d . . .
H28 H 0.7994 -0.2780 0.7439 0.054 Uiso 1 1 calc R . .
C29 C 0.7655(4) -0.1698(4) 0.7472(4) 0.0443(17) Uani 1 1 d . . .
C30 C 0.9225(4) -0.1662(4) 0.7345(4) 0.0423(16) Uani 1 1 d . . .
C31 C 0.8421(4) -0.1317(4) 0.7472(4) 0.0433(16) Uani 1 1 d . . .
C32 C 0.8341(4) -0.0628(4) 0.7728(4) 0.0374(15) Uani 1 1 d . . .
C33 C 0.9093(4) -0.0258(4) 0.7834(4) 0.0403(16) Uani 1 1 d . . .
H33 H 0.9057 0.0221 0.7976 0.048 Uiso 1 1 calc R . .
C34 C 0.9851(5) -0.0628(4) 0.7721(4) 0.0485(18) Uani 1 1 d . . .
C35 C 1.0661(6) -0.0304(5) 0.7901(6) 0.075(3) Uani 1 1 d . . .
C36 C 0.9498(5) -0.2328(5) 0.6942(5) 0.065(2) Uani 1 1 d . . .
C37 C 0.7837(4) 0.1351(4) 0.7336(4) 0.0428(16) Uani 1 1 d . . .
H37 H 0.7849 0.1245 0.6860 0.051 Uiso 1 1 calc R . .
C38 C 0.8125(4) 0.2006(4) 0.7483(4) 0.0449(17) Uani 1 1 d . . .
H38 H 0.8279 0.2363 0.7109 0.054 Uiso 1 1 calc R . .
C39 C 0.8188(5) 0.2133(4) 0.8180(4) 0.0502(19) Uani 1 1 d . . .
H39 H 0.8431 0.2557 0.8287 0.060 Uiso 1 1 calc R . .
C40 C 0.7886(5) 0.1623(4) 0.8731(4) 0.0479(18) Uani 1 1 d . . .
H40 H 0.7903 0.1724 0.9207 0.057 Uiso 1 1 calc R . .
C41 C 0.7561(4) 0.0970(3) 0.8586(3) 0.0355(15) Uani 1 1 d . . .
C42 C 0.7008(5) 0.0410(4) 0.9765(4) 0.0480(18) Uani 1 1 d . . .
C43 C 0.7183(5) 0.0365(4) 0.9057(4) 0.0410(16) Uani 1 1 d . . .
C44 C 0.6992(4) -0.0207(3) 0.8673(4) 0.0354(15) Uani 1 1 d . . .
C45 C 0.6533(5) -0.0778(3) 0.9080(4) 0.0443(17) Uani 1 1 d . . .
H45 H 0.6371 -0.1179 0.8860 0.053 Uiso 1 1 calc R . .
C46 C 0.6330(4) -0.0728(4) 0.9811(4) 0.0445(17) Uani 1 1 d . . .
C47 C 0.5799(6) -0.1253(5) 1.0297(5) 0.062(2) Uani 1 1 d . . .
C48 C 0.7294(6) 0.0945(5) 1.0258(5) 0.068(2) Uani 1 1 d . . .
C49 C 0.2301(4) 0.6049(4) 0.5601(4) 0.0461(18) Uani 1 1 d . . .
C50 C 0.1477(5) 0.6393(4) 0.5702(5) 0.054(2) Uani 1 1 d . . .
H50 H 0.1224 0.6351 0.6165 0.064 Uiso 1 1 calc R . .
C51 C 0.1015(6) 0.6796(4) 0.5136(4) 0.060(2) Uani 1 1 d . . .
H51 H 0.0482 0.7034 0.5221 0.072 Uiso 1 1 calc R . .
C52 C 0.1398(5) 0.6821(5) 0.4442(4) 0.058(2) Uani 1 1 d . . .
H52 H 0.1103 0.7052 0.4049 0.069 Uiso 1 1 calc R . .
C53 C 0.2197(5) 0.6510(5) 0.4340(4) 0.060(2) Uani 1 1 d . . .
H53 H 0.2455 0.6571 0.3879 0.072 Uiso 1 1 calc R . .
C54 C 0.2653(5) 0.6100(5) 0.4901(4) 0.055(2) Uani 1 1 d . . .
H54 H 0.3184 0.5865 0.4803 0.066 Uiso 1 1 calc R . .
C55 C 0.3199(5) 0.4665(4) 0.6028(4) 0.0516(19) Uani 1 1 d . . .
C56 C 0.2620(5) 0.4131(4) 0.6031(4) 0.054(2) Uani 1 1 d . . .
H56 H 0.2052 0.4249 0.6155 0.065 Uiso 1 1 calc R . .
C57 C 0.2867(6) 0.3431(4) 0.5854(5) 0.058(2) Uani 1 1 d . . .
H57 H 0.2478 0.3069 0.5852 0.069 Uiso 1 1 calc R . .
C58 C 0.3718(6) 0.3283(5) 0.5678(5) 0.067(2) Uani 1 1 d . . .
H58 H 0.3896 0.2804 0.5570 0.080 Uiso 1 1 calc R . .
C59 C 0.4311(5) 0.3792(5) 0.5653(5) 0.067(2) Uani 1 1 d . . .
H59 H 0.4872 0.3674 0.5507 0.080 Uiso 1 1 calc R . .
C60 C 0.4050(5) 0.4503(4) 0.5856(4) 0.0525(19) Uani 1 1 d . . .
H60 H 0.4443 0.4858 0.5874 0.063 Uiso 1 1 calc R . .
C61 C 0.5178(4) 0.5713(4) 0.7043(4) 0.0408(16) Uani 1 1 d . . .
C62 C 0.5571(5) 0.5855(4) 0.6371(4) 0.0526(19) Uani 1 1 d . . .
H62 H 0.5271 0.6099 0.5985 0.063 Uiso 1 1 calc R . .
C63 C 0.6449(4) 0.5619(4) 0.6278(5) 0.054(2) Uani 1 1 d . . .
H63 H 0.6721 0.5691 0.5824 0.065 Uiso 1 1 calc R . .
C64 C 0.6901(5) 0.5283(4) 0.6865(4) 0.0490(18) Uani 1 1 d . . .
H64 H 0.7467 0.5112 0.6801 0.059 Uiso 1 1 calc R . .
C65 C 0.6506(4) 0.5206(4) 0.7539(4) 0.0476(18) Uani 1 1 d . . .
H65 H 0.6822 0.5025 0.7937 0.057 Uiso 1 1 calc R . .
C66 C 0.5644(4) 0.5393(4) 0.7636(4) 0.0506(19) Uani 1 1 d . . .
H66 H 0.5376 0.5308 0.8090 0.061 Uiso 1 1 calc R . .
C67 C 0.3999(5) 0.6869(4) 0.7480(4) 0.0447(17) Uani 1 1 d . . .
C68 C 0.3795(5) 0.7522(4) 0.6972(4) 0.0455(18) Uani 1 1 d . . .
H68 H 0.3714 0.7478 0.6489 0.055 Uiso 1 1 calc R . .
C69 C 0.3727(4) 0.8190(4) 0.7223(4) 0.0478(18) Uani 1 1 d . . .
H69 H 0.3567 0.8612 0.6913 0.057 Uiso 1 1 calc R . .
C70 C 0.3887(5) 0.8270(4) 0.7926(4) 0.0519(19) Uani 1 1 d . . .
H70 H 0.3865 0.8744 0.8076 0.062 Uiso 1 1 calc R . .
C71 C 0.4080(4) 0.7646(4) 0.8415(4) 0.0496(18) Uani 1 1 d . . .
H71 H 0.4172 0.7697 0.8894 0.060 Uiso 1 1 calc R . .
C72 C 0.4133(4) 0.6955(4) 0.8174(4) 0.0436(17) Uani 1 1 d . . .
H72 H 0.4264 0.6534 0.8497 0.052 Uiso 1 1 calc R . .
C73 C 0.1807(4) 0.6731(4) 0.7855(4) 0.0461(18) Uani 1 1 d . . .
H73 H 0.1713 0.6652 0.7383 0.055 Uiso 1 1 calc R . .
C74 C 0.1579(4) 0.7414(4) 0.8083(5) 0.055(2) Uani 1 1 d . . .
H74 H 0.1314 0.7792 0.7773 0.066 Uiso 1 1 calc R . .
C75 C 0.1737(4) 0.7534(4) 0.8744(4) 0.0463(18) Uani 1 1 d . . .
H75 H 0.1600 0.8005 0.8890 0.056 Uiso 1 1 calc R . .
C76 C 0.2102(5) 0.6976(4) 0.9227(4) 0.0489(18) Uani 1 1 d . . .
H76 H 0.2183 0.7057 0.9701 0.059 Uiso 1 1 calc R . .
C77 C 0.2350(4) 0.6274(3) 0.8976(3) 0.0374(15) Uani 1 1 d . . .
C78 C 0.3035(5) 0.5586(4) 1.0029(4) 0.0503(19) Uani 1 1 d . . .
C79 C 0.2745(5) 0.5615(4) 0.9359(4) 0.0492(18) Uani 1 1 d . . .
C80 C 0.2712(4) 0.4990(4) 0.9019(3) 0.0349(14) Uani 1 1 d . . .
C81 C 0.2988(5) 0.4301(4) 0.9382(4) 0.0498(19) Uani 1 1 d . . .
H81 H 0.2951 0.3865 0.9169 0.060 Uiso 1 1 calc R . .
C82 C 0.3315(5) 0.4267(4) 1.0057(4) 0.053(2) Uani 1 1 d . . .
C83 C 0.3737(6) 0.3560(5) 1.0403(6) 0.078(3) Uani 1 1 d . . .
C84 C 0.3378(6) 0.6173(5) 1.0436(5) 0.066(2) Uani 1 1 d . . .
C85 C 0.3567(4) 0.3769(4) 0.7743(4) 0.0458(17) Uani 1 1 d . . .
H85 H 0.4030 0.4056 0.7749 0.055 Uiso 1 1 calc R . .
C86 C 0.3692(5) 0.3025(4) 0.7676(4) 0.0452(17) Uani 1 1 d . . .
H86 H 0.4240 0.2805 0.7625 0.054 Uiso 1 1 calc R . .
C87 C 0.3012(5) 0.2604(5) 0.7683(4) 0.057(2) Uani 1 1 d . . .
H87 H 0.3105 0.2094 0.7650 0.069 Uiso 1 1 calc R . .
C88 C 0.2215(5) 0.2902(4) 0.7735(4) 0.0511(19) Uani 1 1 d . . .
H88 H 0.1765 0.2603 0.7721 0.061 Uiso 1 1 calc R . .
C89 C 0.2055(4) 0.3649(4) 0.7811(4) 0.0434(17) Uani 1 1 d . . .
C90 C 0.0449(5) 0.3854(5) 0.7872(5) 0.060(2) Uani 1 1 d . . .
C91 C 0.1242(4) 0.4103(4) 0.7929(4) 0.0433(17) Uani 1 1 d . . .
C92 C 0.1338(4) 0.4785(4) 0.8152(4) 0.0452(17) Uani 1 1 d . . .
C93 C 0.0632(4) 0.5179(5) 0.8385(4) 0.0511(19) Uani 1 1 d . . .
H93 H 0.0684 0.5627 0.8573 0.061 Uiso 1 1 calc R . .
C94 C -0.0181(5) 0.4917(5) 0.8346(5) 0.062(2) Uani 1 1 d . . .
C95 C -0.1004(7) 0.5255(7) 0.8615(6) 0.081(3) Uani 1 1 d . . .
C96 C 0.0251(7) 0.3268(6) 0.7435(6) 0.077(3) Uani 1 1 d . . .
F1 F 1.0565(3) 0.0323(3) 0.7927(3) 0.0828(16) Uani 1 1 d . . .
F2 F 1.0866(3) -0.0644(3) 0.8578(3) 0.0798(15) Uani 1 1 d . . .
F3 F 1.1310(3) -0.0607(3) 0.7593(3) 0.0881(17) Uani 1 1 d . . .
F4 F 1.0256(3) -0.2332(3) 0.6651(3) 0.0790(15) Uani 1 1 d . . .
F5 F 0.8951(3) -0.2371(3) 0.6473(3) 0.0701(13) Uani 1 1 d . . .
F6 F 0.9484(3) -0.2974(2) 0.7436(3) 0.0722(14) Uani 1 1 d . . .
F7 F 0.5445(3) -0.1681(3) 0.9877(3) 0.0777(15) Uani 1 1 d . . .
F8 F 0.6180(3) -0.1600(3) 1.0749(3) 0.0835(16) Uani 1 1 d . . .
F9 F 0.5185(3) -0.0892(3) 1.0591(3) 0.0901(18) Uani 1 1 d . . .
F10 F 0.7021(3) 0.0769(3) 1.0885(3) 0.0772(15) Uani 1 1 d . . .
F11 F 0.6841(3) 0.1605(3) 1.0034(3) 0.0691(13) Uani 1 1 d . . .
F12 F 0.8146(3) 0.0994(3) 1.0183(3) 0.0763(15) Uani 1 1 d . . .
F13 F 0.3601(3) 0.2989(3) 1.0052(3) 0.0774(15) Uani 1 1 d . . .
F14 F 0.4560(4) 0.3562(3) 1.0485(4) 0.104(2) Uani 1 1 d . . .
F15 F 0.3374(4) 0.3369(3) 1.1063(3) 0.0978(19) Uani 1 1 d . . .
F16 F 0.3914(3) 0.5985(3) 1.0893(3) 0.0751(14) Uani 1 1 d . . .
F17 F 0.2700(4) 0.6461(3) 1.0776(3) 0.0808(15) Uani 1 1 d . . .
F18 F 0.3640(3) 0.6734(3) 1.0005(3) 0.0693(13) Uani 1 1 d . . .
F19 F -0.0879(4) 0.5802(4) 0.8883(4) 0.0969(19) Uani 1 1 d . . .
F20 F -0.1262(4) 0.4793(4) 0.9198(4) 0.105(2) Uani 1 1 d . . .
F21 F -0.1567(4) 0.5313(4) 0.8197(4) 0.100(2) Uani 1 1 d . . .
F22 F -0.0532(3) 0.3374(3) 0.7180(3) 0.0802(16) Uani 1 1 d . . .
F23 F 0.0278(3) 0.2603(3) 0.7799(3) 0.0813(15) Uani 1 1 d . . .
F24 F 0.0734(3) 0.3202(3) 0.6888(3) 0.0742(14) Uani 1 1 d . . .
Ir1 Ir 0.717673(16) -0.014470(14) 0.767088(15) 0.03785(8) Uani 1 1 d . . .
Ir2 Ir 0.247203(16) 0.514261(14) 0.802577(15) 0.03813(9) Uani 1 1 d . . .
N1 N 0.6947(3) -0.1189(3) 0.7512(3) 0.0361(12) Uani 1 1 d . . .
N2 N 0.9940(4) -0.1307(3) 0.7468(3) 0.0493(15) Uani 1 1 d . . .
N3 N 0.7531(4) 0.0852(3) 0.7865(3) 0.0440(14) Uani 1 1 d . . .
N4 N 0.6602(4) -0.0147(3) 1.0153(3) 0.0541(16) Uani 1 1 d . . .
N5 N 0.5888(3) 0.0832(3) 0.6229(3) 0.0396(13) Uani 1 1 d . . .
N6 N 0.2175(4) 0.6158(3) 0.8319(3) 0.0457(14) Uani 1 1 d . . .
N7 N 0.3349(4) 0.4921(3) 1.0399(3) 0.0497(15) Uani 1 1 d . . .
N8 N 0.2738(3) 0.4102(3) 0.7803(3) 0.0380(13) Uani 1 1 d . . .
N9 N -0.0260(4) 0.4253(3) 0.8066(4) 0.0528(16) Uani 1 1 d . . .
N10 N 0.3635(3) 0.5998(3) 0.6465(3) 0.0450(14) Uani 1 1 d . . .
O1 O 0.7346(3) 0.0094(2) 0.6532(2) 0.0446(12) Uani 1 1 d . . .
O2 O 0.5857(3) 0.0262(3) 0.7571(2) 0.0412(11) Uani 1 1 d . . .
O3 O 0.2206(3) 0.5447(2) 0.6937(2) 0.0368(10) Uani 1 1 d . . .
O4 O 0.3759(3) 0.5413(2) 0.7795(2) 0.0394(11) Uani 1 1 d . . .
P1 P 0.66564(12) 0.02685(10) 0.60093(10) 0.0414(4) Uani 1 1 d . . .
P2 P 0.55236(11) 0.08634(10) 0.70131(10) 0.0387(4) Uani 1 1 d . . .
P3 P 0.28383(11) 0.55712(10) 0.63183(10) 0.0409(4) Uani 1 1 d . . .
P4 P 0.40771(11) 0.59692(10) 0.71834(10) 0.0416(4) Uani 1 1 d . . .

loop_
_atom_site_aniso_label
_atom_site_aniso_U_11
_atom_site_aniso_U_22
_atom_site_aniso_U_33
_atom_site_aniso_U_23
_atom_site_aniso_U_13
_atom_site_aniso_U_12
C1 0.055(4) 0.033(4) 0.049(4) -0.006(3) -0.022(3) -0.007(3)
C2 0.063(5) 0.038(4) 0.038(4) 0.001(3) -0.009(3) -0.018(3)
C3 0.066(5) 0.044(4) 0.046(4) -0.015(3) 0.002(4) -0.011(4)
C4 0.063(5) 0.049(4) 0.047(4) -0.027(4) -0.002(4) -0.019(4)
C5 0.061(5) 0.058(5) 0.065(6) -0.005(4) -0.023(4) -0.012(4)
C6 0.045(4) 0.055(5) 0.051(5) -0.008(4) -0.007(3) -0.027(4)
C7 0.062(5) 0.045(4) 0.025(3) -0.003(3) -0.010(3) -0.004(3)
C8 0.059(5) 0.031(4) 0.050(5) -0.004(3) 0.009(4) -0.007(3)
C9 0.060(5) 0.074(6) 0.036(4) -0.008(4) 0.013(4) -0.014(4)
C10 0.051(4) 0.053(5) 0.047(5) 0.011(4) 0.012(3) -0.006(4)
C11 0.045(4) 0.051(4) 0.053(5) -0.004(4) 0.000(3) -0.012(3)
C12 0.052(4) 0.038(4) 0.054(5) -0.012(3) 0.001(3) -0.009(3)
C13 0.031(3) 0.034(3) 0.047(4) -0.003(3) -0.004(3) 0.001(3)
C14 0.044(4) 0.039(4) 0.051(5) -0.008(3) -0.005(3) 0.004(3)
C15 0.049(5) 0.053(5) 0.058(5) 0.007(4) -0.018(4) 0.004(4)
C16 0.044(4) 0.061(5) 0.056(5) -0.007(4) -0.006(4) -0.013(4)
C17 0.045(4) 0.041(4) 0.067(5) 0.016(4) -0.005(4) -0.013(3)
C18 0.042(4) 0.039(4) 0.052(5) -0.003(3) 0.004(3) -0.004(3)
C19 0.047(4) 0.044(4) 0.046(4) -0.009(3) -0.018(3) -0.007(3)
C20 0.046(4) 0.040(4) 0.059(5) -0.016(4) -0.011(3) -0.010(3)
C21 0.075(6) 0.043(4) 0.044(4) -0.007(3) 0.009(4) -0.016(4)
C22 0.064(5) 0.047(4) 0.038(4) -0.012(3) -0.019(3) -0.008(4)
C23 0.059(5) 0.040(4) 0.048(4) -0.021(3) -0.007(3) -0.007(3)
C24 0.063(5) 0.037(4) 0.041(4) -0.015(3) -0.016(3) -0.003(3)
C25 0.040(4) 0.040(4) 0.048(4) -0.018(3) -0.019(3) -0.010(3)
C26 0.047(4) 0.055(5) 0.057(5) -0.029(4) 0.017(4) -0.028(4)
C27 0.055(5) 0.043(4) 0.046(4) -0.001(3) 0.000(3) -0.004(3)
C28 0.049(4) 0.031(4) 0.057(5) -0.015(3) -0.017(3) 0.010(3)
C29 0.037(4) 0.043(4) 0.055(5) -0.006(3) -0.006(3) -0.014(3)
C30 0.037(4) 0.046(4) 0.043(4) -0.008(3) 0.001(3) 0.003(3)
C31 0.034(4) 0.057(4) 0.041(4) -0.013(3) 0.000(3) -0.006(3)
C32 0.034(3) 0.036(4) 0.044(4) -0.013(3) -0.006(3) 0.006(3)
C33 0.039(4) 0.042(4) 0.042(4) -0.020(3) -0.005(3) 0.006(3)
C34 0.047(4) 0.043(4) 0.052(5) 0.001(3) -0.003(3) 0.010(3)
C35 0.089(7) 0.056(5) 0.086(7) -0.028(5) -0.022(6) 0.009(5)
C36 0.049(5) 0.062(5) 0.083(7) -0.015(5) -0.006(4) 0.007(4)
C37 0.049(4) 0.041(4) 0.041(4) -0.011(3) 0.006(3) -0.011(3)
C38 0.042(4) 0.057(5) 0.038(4) -0.007(3) 0.001(3) -0.022(3)
C39 0.070(5) 0.036(4) 0.045(4) -0.001(3) 0.011(4) -0.020(4)
C40 0.061(5) 0.033(4) 0.057(5) -0.016(3) -0.009(4) -0.024(3)
C41 0.051(4) 0.028(3) 0.030(3) -0.007(3) 0.002(3) -0.015(3)
C42 0.060(5) 0.039(4) 0.043(4) -0.004(3) 0.008(3) 0.005(3)
C43 0.061(4) 0.033(3) 0.030(4) -0.006(3) 0.009(3) -0.012(3)
C44 0.054(4) 0.015(3) 0.037(4) -0.001(3) -0.001(3) -0.008(3)
C45 0.068(5) 0.017(3) 0.052(4) -0.013(3) 0.007(4) -0.019(3)
C46 0.045(4) 0.033(4) 0.053(5) -0.003(3) 0.001(3) 0.010(3)
C47 0.075(6) 0.058(5) 0.051(5) 0.003(4) 0.006(4) -0.012(4)
C48 0.087(7) 0.065(6) 0.053(5) -0.005(4) 0.004(5) -0.012(5)
C49 0.039(4) 0.045(4) 0.052(5) 0.008(3) -0.008(3) -0.012(3)
C50 0.049(4) 0.051(4) 0.063(5) -0.008(4) -0.017(4) -0.006(4)
C51 0.071(6) 0.051(5) 0.052(5) 0.015(4) -0.015(4) 0.007(4)
C52 0.061(5) 0.059(5) 0.051(5) 0.010(4) -0.011(4) -0.009(4)
C53 0.054(5) 0.090(6) 0.031(4) 0.000(4) -0.001(3) 0.010(4)
C54 0.041(4) 0.073(6) 0.050(5) 0.001(4) 0.007(3) -0.015(4)
C55 0.068(5) 0.038(4) 0.054(5) -0.017(4) -0.012(4) -0.010(4)
C56 0.045(4) 0.055(5) 0.067(5) -0.023(4) -0.008(4) -0.008(4)
C57 0.084(6) 0.029(4) 0.063(5) -0.010(4) -0.009(4) -0.013(4)
C58 0.072(6) 0.077(6) 0.052(5) -0.012(4) 0.019(4) -0.012(5)
C59 0.054(5) 0.062(5) 0.085(7) -0.013(5) -0.019(5) 0.009(4)
C60 0.054(5) 0.053(5) 0.052(5) -0.024(4) -0.014(4) 0.017(4)
C61 0.036(4) 0.053(4) 0.037(4) -0.012(3) -0.005(3) -0.015(3)
C62 0.042(4) 0.053(5) 0.061(5) -0.003(4) 0.007(4) -0.009(3)
C63 0.039(4) 0.055(5) 0.063(5) 0.009(4) 0.014(4) -0.008(3)
C64 0.042(4) 0.044(4) 0.060(5) -0.003(4) 0.003(4) -0.008(3)
C65 0.043(4) 0.042(4) 0.057(5) -0.005(4) -0.011(3) 0.002(3)
C66 0.034(4) 0.055(5) 0.066(5) -0.002(4) -0.008(3) -0.021(3)
C67 0.052(4) 0.026(3) 0.058(5) -0.009(3) -0.017(3) 0.001(3)
C68 0.058(5) 0.047(4) 0.032(4) -0.001(3) 0.014(3) -0.023(3)
C69 0.045(4) 0.031(4) 0.068(5) -0.001(3) -0.006(4) -0.007(3)
C70 0.060(5) 0.043(4) 0.054(5) -0.010(4) 0.014(4) -0.014(4)
C71 0.036(4) 0.051(4) 0.062(5) -0.013(4) 0.003(3) 0.005(3)
C72 0.046(4) 0.040(4) 0.049(4) -0.015(3) -0.002(3) -0.009(3)
C73 0.043(4) 0.029(3) 0.069(5) -0.017(3) -0.016(4) 0.006(3)
C74 0.040(4) 0.054(5) 0.076(6) -0.027(4) -0.008(4) 0.000(3)
C75 0.050(4) 0.039(4) 0.052(5) -0.006(3) -0.014(3) -0.012(3)
C76 0.062(5) 0.042(4) 0.043(4) -0.006(3) 0.006(3) -0.011(3)
C77 0.058(4) 0.028(3) 0.027(3) -0.007(3) 0.005(3) -0.010(3)
C78 0.059(5) 0.049(4) 0.044(4) -0.003(4) 0.001(4) -0.016(4)
C79 0.067(5) 0.051(4) 0.028(4) -0.009(3) 0.007(3) 0.005(4)
C80 0.040(4) 0.035(3) 0.029(3) 0.000(3) -0.005(3) -0.001(3)
C81 0.054(5) 0.041(4) 0.055(5) -0.002(4) -0.015(4) -0.006(3)
C82 0.051(5) 0.061(5) 0.048(5) 0.003(4) -0.014(4) -0.011(4)
C83 0.080(7) 0.071(6) 0.080(7) 0.003(5) -0.017(5) 0.008(5)
C84 0.065(6) 0.060(5) 0.073(6) -0.008(5) -0.004(5) -0.005(4)
C85 0.040(4) 0.049(4) 0.051(4) -0.015(4) -0.016(3) 0.006(3)
C86 0.053(4) 0.027(3) 0.056(5) -0.017(3) 0.008(3) 0.007(3)
C87 0.066(5) 0.047(5) 0.061(5) -0.006(4) -0.020(4) -0.004(4)
C88 0.059(5) 0.033(4) 0.064(5) -0.016(4) -0.014(4) -0.001(3)
C89 0.037(4) 0.032(3) 0.064(5) -0.008(3) -0.024(3) -0.003(3)
C90 0.045(4) 0.057(5) 0.077(6) 0.001(4) -0.008(4) -0.018(4)
C91 0.039(4) 0.049(4) 0.041(4) -0.002(3) 0.013(3) -0.016(3)
C92 0.044(4) 0.056(5) 0.035(4) -0.003(3) 0.008(3) -0.006(3)
C93 0.040(4) 0.067(5) 0.050(5) -0.018(4) -0.008(3) -0.006(4)
C94 0.031(4) 0.081(6) 0.079(6) -0.023(5) 0.003(4) -0.015(4)
C95 0.066(7) 0.095(8) 0.084(8) -0.022(7) 0.007(6) -0.013(6)
C96 0.077(7) 0.088(7) 0.073(7) -0.007(6) -0.013(6) -0.033(6)
F1 0.077(3) 0.064(3) 0.112(5) -0.025(3) -0.024(3) 0.005(3)
F2 0.076(3) 0.091(4) 0.076(4) -0.011(3) -0.020(3) -0.017(3)
F3 0.056(3) 0.109(4) 0.105(5) -0.037(4) 0.017(3) -0.024(3)
F4 0.049(3) 0.105(4) 0.091(4) -0.049(3) 0.005(2) -0.001(3)
F5 0.058(3) 0.075(3) 0.081(4) -0.020(3) -0.006(2) -0.007(2)
F6 0.075(3) 0.049(3) 0.094(4) -0.016(3) -0.016(3) 0.005(2)
F7 0.085(4) 0.075(3) 0.073(4) 0.002(3) -0.002(3) -0.024(3)
F8 0.088(4) 0.082(4) 0.075(4) 0.022(3) -0.013(3) -0.016(3)
F9 0.071(4) 0.106(4) 0.085(4) 0.016(3) 0.029(3) -0.018(3)
F10 0.100(4) 0.078(3) 0.056(3) -0.018(3) 0.016(3) -0.020(3)
F11 0.072(3) 0.058(3) 0.076(3) -0.015(2) 0.022(3) -0.007(2)
F12 0.075(3) 0.085(4) 0.073(4) -0.011(3) -0.021(3) -0.015(3)
F13 0.088(4) 0.077(3) 0.065(3) 0.014(3) -0.021(3) -0.020(3)
F14 0.084(4) 0.087(4) 0.134(6) 0.019(4) -0.035(4) 0.020(3)
F15 0.116(5) 0.098(4) 0.067(4) 0.028(3) -0.005(3) 0.017(4)
F16 0.088(4) 0.068(3) 0.070(3) -0.001(3) -0.027(3) -0.005(3)
F17 0.102(4) 0.072(3) 0.073(4) -0.026(3) 0.009(3) -0.018(3)
F18 0.093(4) 0.059(3) 0.059(3) -0.002(2) -0.016(3) -0.028(3)
F19 0.082(4) 0.104(5) 0.110(5) -0.043(4) 0.023(3) -0.012(3)
F20 0.081(4) 0.108(5) 0.114(5) -0.001(4) 0.039(4) 0.013(3)
F21 0.066(4) 0.111(5) 0.124(5) -0.037(4) -0.022(4) 0.024(3)
F22 0.071(3) 0.089(4) 0.086(4) -0.008(3) -0.030(3) -0.022(3)
F23 0.085(4) 0.078(4) 0.086(4) -0.011(3) -0.013(3) -0.029(3)
F24 0.073(3) 0.083(4) 0.070(4) -0.015(3) -0.005(3) -0.017(3)
Ir1 0.04003(16) 0.03510(15) 0.04078(17) -0.00931(12) -0.00735(11) -0.00652(11)
Ir2 0.03859(15) 0.03666(15) 0.04186(17) -0.01043(12) -0.00711(11) -0.00747(11)
N1 0.036(3) 0.031(3) 0.042(3) -0.006(2) -0.012(2) -0.002(2)
N2 0.060(4) 0.042(3) 0.044(4) 0.002(3) -0.012(3) 0.002(3)
N3 0.040(3) 0.042(3) 0.050(4) -0.004(3) -0.012(3) -0.001(3)
N4 0.069(4) 0.035(3) 0.054(4) 0.001(3) 0.002(3) 0.010(3)
N5 0.043(3) 0.033(3) 0.043(3) -0.013(2) 0.008(3) 0.002(2)
N6 0.050(4) 0.045(3) 0.042(3) -0.009(3) 0.008(3) -0.008(3)
N7 0.054(4) 0.051(4) 0.042(4) 0.005(3) 0.000(3) -0.004(3)
N8 0.039(3) 0.035(3) 0.039(3) -0.005(2) 0.003(2) 0.001(2)
N9 0.045(4) 0.047(4) 0.065(4) 0.000(3) -0.002(3) -0.003(3)
N10 0.038(3) 0.056(4) 0.047(4) -0.023(3) -0.003(3) -0.013(3)
O1 0.059(3) 0.040(3) 0.037(3) 0.000(2) -0.016(2) -0.019(2)
O2 0.039(3) 0.043(3) 0.043(3) -0.005(2) -0.013(2) -0.005(2)
O3 0.035(2) 0.038(2) 0.039(3) -0.008(2) -0.0048(19) -0.0044(19)
O4 0.042(3) 0.039(3) 0.040(3) -0.012(2) -0.012(2) -0.008(2)
P1 0.0453(10) 0.0374(9) 0.0417(10) -0.0070(8) 0.0047(8) -0.0050(8)
P2 0.0377(9) 0.0367(9) 0.0437(10) -0.0087(8) -0.0082(8) -0.0035(7)
P3 0.0418(10) 0.0418(10) 0.0425(10) -0.0112(8) -0.0079(8) -0.0107(8)
P4 0.0381(10) 0.0440(10) 0.0446(11) -0.0090(8) -0.0074(8) -0.0057(8)

loop_
_atom_type_symbol
_atom_type_description
_atom_type_scat_dispersion_real
_atom_type_scat_dispersion_imag
_atom_type_scat_source
C C 0.0033 0.0016 'International Tables Vol C Tables 4.2.6.8 and 6.1.1.4'
H H 0.0000 0.0000 'International Tables Vol C Tables 4.2.6.8 and 6.1.1.4'
N N 0.0061 0.0033 'International Tables Vol C Tables 4.2.6.8 and 6.1.1.4'
O O 0.0106 0.0060 'International Tables Vol C Tables 4.2.6.8 and 6.1.1.4'
F F 0.0171 0.0103 'International Tables Vol C Tables 4.2.6.8 and 6.1.1.4'
P P 0.1023 0.0942 'International Tables Vol C Tables 4.2.6.8 and 6.1.1.4'
Ir Ir -1.4442 7.9887 'International Tables Vol C Tables 4.2.6.8 and 6.1.1.4'

loop_
_geom_angle_atom_site_label_1
_geom_angle_atom_site_label_2
_geom_angle_atom_site_label_3
_geom_angle
_geom_angle_site_symmetry_1
_geom_angle_site_symmetry_3
C2 C1 C6 120.1(6) . .
C2 C1 P1 122.5(5) . .
C6 C1 P1 117.3(5) . .
C3 C2 C1 119.9(7) . .
C3 C2 H2 120.0 . .
C1 C2 H2 120.0 . .
C2 C3 C4 120.1(7) . .
C2 C3 H3 119.9 . .
C4 C3 H3 119.9 . .
C5 C4 C3 121.2(7) . .
C5 C4 H4 119.4 . .
C3 C4 H4 119.4 . .
C4 C5 C6 121.3(7) . .
C4 C5 H5 119.3 . .
C6 C5 H5 119.3 . .
C5 C6 C1 117.3(7) . .
C5 C6 H6 121.4 . .
C1 C6 H6 121.4 . .
C12 C7 C8 114.6(6) . .
C12 C7 P1 122.2(6) . .
C8 C7 P1 123.1(5) . .
C9 C8 C7 120.8(7) . .
C9 C8 H8 119.6 . .
C7 C8 H8 119.6 . .
C8 C9 C10 122.7(8) . .
C8 C9 H9 118.7 . .
C10 C9 H9 118.7 . .
C9 C10 C11 118.9(7) . .
C9 C10 H10 120.6 . .
C11 C10 H10 120.6 . .
C12 C11 C10 115.7(7) . .
C12 C11 H11 122.1 . .
C10 C11 H11 122.1 . .
C7 C12 C11 127.3(7) . .
C7 C12 H12 116.4 . .
C11 C12 H12 116.4 . .
C14 C13 C18 119.3(6) . .
C14 C13 P2 121.5(5) . .
C18 C13 P2 119.1(5) . .
C13 C14 C15 122.6(7) . .
C13 C14 H14 118.7 . .
C15 C14 H14 118.7 . .
C16 C15 C14 117.3(7) . .
C16 C15 H15 121.3 . .
C14 C15 H15 121.3 . .
C17 C16 C15 122.0(7) . .
C17 C16 H16 119.0 . .
C15 C16 H16 119.0 . .
C16 C17 C18 120.5(7) . .
C16 C17 H17 119.8 . .
C18 C17 H17 119.8 . .
C13 C18 C17 118.2(7) . .
C13 C18 H18 120.9 . .
C17 C18 H18 120.9 . .
C24 C19 C20 118.3(7) . .
C24 C19 P2 120.0(6) . .
C20 C19 P2 121.7(6) . .
C21 C20 C19 122.5(7) . .
C21 C20 H20 118.8 . .
C19 C20 H20 118.8 . .
C20 C21 C22 119.3(7) . .
C20 C21 H21 120.4 . .
C22 C21 H21 120.4 . .
C21 C22 C23 117.4(7) . .
C21 C22 H22 121.3 . .
C23 C22 H22 121.3 . .
C24 C23 C22 120.6(7) . .
C24 C23 H23 119.7 . .
C22 C23 H23 119.7 . .
C23 C24 C19 121.8(7) . .
C23 C24 H24 119.1 . .
C19 C24 H24 119.1 . .
N1 C25 C26 120.8(6) . .
N1 C25 H25 119.6 . .
C26 C25 H25 119.6 . .
C27 C26 C25 118.6(7) . .
C27 C26 H26 120.7 . .
C25 C26 H26 120.7 . .
C26 C27 C28 121.6(7) . .
C26 C27 H27 119.2 . .
C28 C27 H27 119.2 . .
C27 C28 C29 120.8(7) . .
C27 C28 H28 119.6 . .
C29 C28 H28 119.6 . .
C28 C29 N1 118.7(6) . .
C28 C29 C31 131.4(7) . .
N1 C29 C31 109.8(6) . .
N2 C30 C31 119.7(6) . .
N2 C30 C36 108.5(5) . .
C31 C30 C36 130.6(7) . .
C32 C31 C30 120.0(6) . .
C32 C31 C29 116.4(6) . .
C30 C31 C29 122.7(7) . .
C31 C32 C33 119.5(6) . .
C31 C32 Ir1 113.2(5) . .
C33 C32 Ir1 125.4(5) . .
C34 C33 C32 117.6(7) . .
C34 C33 H33 121.2 . .
C32 C33 H33 121.2 . .
C33 C34 N2 123.4(7) . .
C33 C34 C35 120.0(7) . .
N2 C34 C35 116.5(6) . .
F1 C35 F3 122.8(9) . .
F1 C35 F2 108.3(7) . .
F3 C35 F2 93.3(6) . .
F1 C35 C34 111.8(7) . .
F3 C35 C34 111.7(7) . .
F2 C35 C34 106.2(7) . .
F5 C36 F4 111.0(7) . .
F5 C36 F6 107.9(6) . .
F4 C36 F6 106.0(5) . .
F5 C36 C30 108.1(6) . .
F4 C36 C30 115.5(7) . .
F6 C36 C30 108.1(7) . .
N3 C37 C38 121.7(6) . .
N3 C37 H37 119.2 . .
C38 C37 H37 119.2 . .
C39 C38 C37 119.5(7) . .
C39 C38 H38 120.3 . .
C37 C38 H38 120.3 . .
C38 C39 C40 119.4(7) . .
C38 C39 H39 120.3 . .
C40 C39 H39 120.3 . .
C41 C40 C39 121.4(7) . .
C41 C40 H40 119.3 . .
C39 C40 H40 119.3 . .
C40 C41 N3 117.2(5) . .
C40 C41 C43 132.0(6) . .
N3 C41 C43 110.7(5) . .
C43 C42 N4 118.5(6) . .
C43 C42 C48 130.5(7) . .
N4 C42 C48 110.5(6) . .
C42 C43 C44 126.3(6) . .
C42 C43 C41 122.0(6) . .
C44 C43 C41 111.6(6) . .
C43 C44 C45 114.8(6) . .
C43 C44 Ir1 121.3(5) . .
C45 C44 Ir1 123.2(5) . .
C46 C45 C44 119.3(6) . .
C46 C45 H45 120.4 . .
C44 C45 H45 120.4 . .
N4 C46 C45 120.8(6) . .
N4 C46 C47 113.6(6) . .
C45 C46 C47 125.5(7) . .
F8 C47 F9 108.1(6) . .
F8 C47 F7 112.4(6) . .
F9 C47 F7 105.5(6) . .
F8 C47 C46 113.0(7) . .
F9 C47 C46 110.3(6) . .
F7 C47 C46 107.2(6) . .
F10 C48 F12 114.8(7) . .
F10 C48 F11 104.9(7) . .
F12 C48 F11 113.0(6) . .
F10 C48 C42 109.8(7) . .
F12 C48 C42 110.6(7) . .
F11 C48 C42 103.1(7) . .
C54 C49 C50 117.1(7) . .
C54 C49 P3 121.6(6) . .
C50 C49 P3 121.3(6) . .
C49 C50 C51 123.5(8) . .
C49 C50 H50 118.3 . .
C51 C50 H50 118.3 . .
C52 C51 C50 116.7(8) . .
C52 C51 H51 121.6 . .
C50 C51 H51 121.6 . .
C53 C52 C51 120.4(7) . .
C53 C52 H52 119.8 . .
C51 C52 H52 119.8 . .
C52 C53 C54 122.8(7) . .
C52 C53 H53 118.6 . .
C54 C53 H53 118.6 . .
C49 C54 C53 119.3(7) . .
C49 C54 H54 120.4 . .
C53 C54 H54 120.4 . .
C56 C55 C60 120.8(7) . .
C56 C55 P3 118.8(6) . .
C60 C55 P3 120.2(6) . .
C57 C56 C55 121.1(8) . .
C57 C56 H56 119.5 . .
C55 C56 H56 119.5 . .
C56 C57 C58 117.1(8) . .
C56 C57 H57 121.4 . .
C58 C57 H57 121.4 . .
C59 C58 C57 124.1(9) . .
C59 C58 H58 117.9 . .
C57 C58 H58 117.9 . .
C58 C59 C60 117.9(9) . .
C58 C59 H59 121.1 . .
C60 C59 H59 121.1 . .
C55 C60 C59 118.8(8) . .
C55 C60 H60 120.6 . .
C59 C60 H60 120.6 . .
C62 C61 C66 120.7(7) . .
C62 C61 P4 120.5(5) . .
C66 C61 P4 118.8(5) . .
C61 C62 C63 118.5(7) . .
C61 C62 H62 120.7 . .
C63 C62 H62 120.7 . .
C64 C63 C62 120.2(7) . .
C64 C63 H63 119.9 . .
C62 C63 H63 119.9 . .
C65 C64 C63 119.7(7) . .
C65 C64 H64 120.2 . .
C63 C64 H64 120.2 . .
C64 C65 C66 121.0(7) . .
C64 C65 H65 119.5 . .
C66 C65 H65 119.5 . .
C65 C66 C61 119.5(7) . .
C65 C66 H66 120.2 . .
C61 C66 H66 120.2 . .
C72 C67 C68 119.6(6) . .
C72 C67 P4 120.6(5) . .
C68 C67 P4 119.7(6) . .
C69 C68 C67 117.6(7) . .
C69 C68 H68 121.2 . .
C67 C68 H68 121.2 . .
C68 C69 C70 122.1(7) . .
C68 C69 H69 119.0 . .
C70 C69 H69 119.0 . .
C69 C70 C71 120.4(7) . .
C69 C70 H70 119.8 . .
C71 C70 H70 119.8 . .
C72 C71 C70 118.5(8) . .
C72 C71 H71 120.7 . .
C70 C71 H71 120.7 . .
C67 C72 C71 121.6(7) . .
C67 C72 H72 119.2 . .
C71 C72 H72 119.2 . .
C74 C73 N6 120.7(7) . .
C74 C73 H73 119.6 . .
N6 C73 H73 119.6 . .
C75 C74 C73 119.6(8) . .
C75 C74 H74 120.2 . .
C73 C74 H74 120.2 . .
C74 C75 C76 121.7(8) . .
C74 C75 H75 119.2 . .
C76 C75 H75 119.2 . .
C75 C76 C77 117.9(7) . .
C75 C76 H76 121.0 . .
C77 C76 H76 121.0 . .
N6 C77 C76 119.7(6) . .
N6 C77 C79 111.2(5) . .
C76 C77 C79 129.0(6) . .
C79 C78 N7 121.5(7) . .
C79 C78 C84 132.3(7) . .
N7 C78 C84 103.0(6) . .
C78 C79 C80 122.1(7) . .
C78 C79 C77 123.8(7) . .
C80 C79 C77 113.6(6) . .
C79 C80 C81 118.5(6) . .
C79 C80 Ir2 116.5(5) . .
C81 C80 Ir2 124.1(5) . .
C82 C81 C80 120.0(7) . .
C82 C81 H81 120.0 . .
C80 C81 H81 120.0 . .
C81 C82 N7 120.7(6) . .
C81 C82 C83 120.8(8) . .
N7 C82 C83 118.0(7) . .
F14 C83 F13 108.5(7) . .
F14 C83 F15 107.0(7) . .
F13 C83 F15 102.6(7) . .
F14 C83 C82 116.1(8) . .
F13 C83 C82 111.2(7) . .
F15 C83 C82 110.6(8) . .
F16 C84 F18 108.5(6) . .
F16 C84 F17 106.9(7) . .
F18 C84 F17 103.8(6) . .
F16 C84 C78 119.9(7) . .
F18 C84 C78 112.3(7) . .
F17 C84 C78 104.1(6) . .
C86 C85 N8 119.9(6) . .
C86 C85 H85 120.0 . .
N8 C85 H85 120.0 . .
C87 C86 C85 119.9(7) . .
C87 C86 H86 120.1 . .
C85 C86 H86 120.1 . .
C88 C87 C86 121.8(8) . .
C88 C87 H87 119.1 . .
C86 C87 H87 119.1 . .
C87 C88 C89 120.6(7) . .
C87 C88 H88 119.7 . .
C89 C88 H88 119.7 . .
C88 C89 N8 119.3(6) . .
C88 C89 C91 131.2(6) . .
N8 C89 C91 109.5(4) . .
N9 C90 C91 121.4(6) . .
N9 C90 C96 111.0(5) . .
C91 C90 C96 125.6(6) . .
C92 C91 C90 121.3(6) . .
C92 C91 C89 114.4(5) . .
C90 C91 C89 124.1(5) . .
C93 C92 C91 117.9(7) . .
C93 C92 Ir2 125.5(6) . .
C91 C92 Ir2 116.4(5) . .
C92 C93 C94 120.8(8) . .
C92 C93 H93 119.6 . .
C94 C93 H93 119.6 . .
N9 C94 C93 119.8(7) . .
N9 C94 C95 112.8(7) . .
C93 C94 C95 127.3(9) . .
F19 C95 F21 116.6(11) . .
F19 C95 F20 101.6(10) . .
F21 C95 F20 106.5(9) . .
F19 C95 C94 109.0(9) . .
F21 C95 C94 115.2(10) . .
F20 C95 C94 106.6(9) . .
F24 C96 F23 105.2(9) . .
F24 C96 F22 104.8(8) . .
F23 C96 F22 104.9(7) . .
F24 C96 C90 115.2(7) . .
F23 C96 C90 112.8(8) . .
F22 C96 C90 112.9(8) . .
C44 Ir1 C32 93.9(3) . .
C44 Ir1 N3 79.22(17) . .
C32 Ir1 N3 93.83(19) . .
C44 Ir1 N1 99.62(17) . .
C32 Ir1 N1 80.06(19) . .
N3 Ir1 N1 173.7(2) . .
C44 Ir1 O1 171.79(18) . .
C32 Ir1 O1 90.7(2) . .
N3 Ir1 O1 93.7(2) . .
N1 Ir1 O1 87.9(2) . .
C44 Ir1 O2 88.0(2) . .
C32 Ir1 O2 173.22(19) . .
N3 Ir1 O2 92.9(2) . .
N1 Ir1 O2 93.21(19) . .
O1 Ir1 O2 88.27(18) . .
C80 Ir2 C92 95.6(2) . .
C80 Ir2 N8 97.89(19) . .
C92 Ir2 N8 80.7(3) . .
C80 Ir2 N6 78.77(19) . .
C92 Ir2 N6 97.3(3) . .
N8 Ir2 N6 176.0(2) . .
C80 Ir2 O3 173.24(19) . .
C92 Ir2 O3 87.0(2) . .
N8 Ir2 O3 88.7(2) . .
N6 Ir2 O3 94.7(2) . .
C80 Ir2 O4 88.38(19) . .
C92 Ir2 O4 172.1(2) . .
N8 Ir2 O4 91.97(19) . .
N6 Ir2 O4 90.2(2) . .
O3 Ir2 O4 89.86(16) . .
C25 N1 C29 119.4(4) . .
C25 N1 Ir1 123.7(3) . .
C29 N1 Ir1 116.5(3) . .
C34 N2 C30 119.6(4) . .
C37 N3 C41 120.5(4) . .
C37 N3 Ir1 122.4(4) . .
C41 N3 Ir1 116.5(3) . .
C42 N4 C46 120.1(5) . .
P2 N5 P1 124.0(4) . .
C77 N6 C73 120.2(4) . .
C77 N6 Ir2 117.6(4) . .
C73 N6 Ir2 122.2(4) . .
C78 N7 C82 117.0(4) . .
C85 N8 C89 118.5(4) . .
C85 N8 Ir2 123.7(3) . .
C89 N8 Ir2 117.1(3) . .
C90 N9 C94 118.5(5) . .
P4 N10 P3 127.0(4) . .
P1 O1 Ir1 126.1(3) . .
P2 O2 Ir1 125.6(3) . .
P3 O3 Ir2 126.8(3) . .
P4 O4 Ir2 126.4(3) . .
O1 P1 N5 116.7(3) . .
O1 P1 C7 107.6(2) . .
N5 P1 C7 105.3(3) . .
O1 P1 C1 107.5(2) . .
N5 P1 C1 112.1(2) . .
C7 P1 C1 107.2(3) . .
O2 P2 N5 116.6(3) . .
O2 P2 C19 109.8(2) . .
N5 P2 C19 108.3(2) . .
O2 P2 C13 109.0(2) . .
N5 P2 C13 108.3(2) . .
C19 P2 C13 104.3(3) . .
O3 P3 N10 116.1(3) . .
O3 P3 C49 107.4(2) . .
N10 P3 C49 109.9(2) . .
O3 P3 C55 108.3(3) . .
N10 P3 C55 109.2(2) . .
C49 P3 C55 105.5(4) . .
O4 P4 N10 115.9(3) . .
O4 P4 C67 108.7(3) . .
N10 P4 C67 109.8(2) . .
O4 P4 C61 106.0(2) . .
N10 P4 C61 109.1(2) . .
C67 P4 C61 107.0(3) . .

loop_
_geom_bond_atom_site_label_1
_geom_bond_atom_site_label_2
_geom_bond_distance
_geom_bond_site_symmetry_2
C1 C2 1.380(10) .
C1 C6 1.438(9) .
C1 P1 1.771(6) .
C2 C3 1.368(9) .
C2 H2 0.9300 .
C3 C4 1.397(10) .
C3 H3 0.9300 .
C4 C5 1.334(11) .
C4 H4 0.9300 .
C5 C6 1.401(10) .
C5 H5 0.9300 .
C6 H6 0.9300 .
C7 C12 1.363(9) .
C7 C8 1.436(10) .
C7 P1 1.689(7) .
C8 C9 1.335(10) .
C8 H8 0.9300 .
C9 C10 1.385(11) .
C9 H9 0.9300 .
C10 C11 1.426(11) .
C10 H10 0.9300 .
C11 C12 1.368(10) .
C11 H11 0.9300 .
C12 H12 0.9300 .
C13 C14 1.369(9) .
C13 C18 1.382(9) .
C13 P2 1.797(6) .
C14 C15 1.380(10) .
C14 H14 0.9300 .
C15 C16 1.374(11) .
C15 H15 0.9300 .
C16 C17 1.343(10) .
C16 H16 0.9300 .
C17 C18 1.417(9) .
C17 H17 0.9300 .
C18 H18 0.9300 .
C19 C24 1.358(10) .
C19 C20 1.373(10) .
C19 P2 1.796(7) .
C20 C21 1.372(9) .
C20 H20 0.9300 .
C21 C22 1.401(10) .
C21 H21 0.9300 .
C22 C23 1.417(10) .
C22 H22 0.9300 .
C23 C24 1.357(9) .
C23 H23 0.9300 .
C24 H24 0.9300 .
C25 N1 1.366(6) .
C25 C26 1.380(9) .
C25 H25 0.9300 .
C26 C27 1.353(10) .
C26 H26 0.9300 .
C27 C28 1.354(10) .
C27 H27 0.9300 .
C28 C29 1.362(9) .
C28 H28 0.9300 .
C29 N1 1.397(7) .
C29 C31 1.437(9) .
C30 N2 1.384(7) .
C30 C31 1.393(9) .
C30 C36 1.515(11) .
C31 C32 1.379(9) .
C32 C33 1.442(9) .
C32 Ir1 1.977(6) .
C33 C34 1.345(9) .
C33 H33 0.9300 .
C34 N2 1.359(8) .
C34 C35 1.517(12) .
C35 F1 1.137(9) .
C35 F3 1.268(10) .
C35 F2 1.381(10) .
C36 F5 1.274(9) .
C36 F4 1.290(8) .
C36 F6 1.401(9) .
C37 N3 1.353(7) .
C37 C38 1.361(9) .
C37 H37 0.9300 .
C38 C39 1.355(10) .
C38 H38 0.9300 .
C39 C40 1.389(10) .
C39 H39 0.9300 .
C40 C41 1.383(8) .
C40 H40 0.9300 .
C41 N3 1.390(6) .
C41 C43 1.465(8) .
C42 C43 1.345(9) .
C42 N4 1.353(7) .
C42 C48 1.517(12) .
C43 C44 1.385(9) .
C44 C45 1.430(8) .
C44 Ir1 1.868(7) .
C45 C46 1.396(10) .
C45 H45 0.9300 .
C46 N4 1.396(7) .
C46 C47 1.506(10) .
C47 F8 1.156(8) .
C47 F9 1.264(9) .
C47 F7 1.333(9) .
C48 F10 1.242(9) .
C48 F12 1.356(10) .
C48 F11 1.375(9) .
C49 C54 1.390(10) .
C49 C50 1.412(10) .
C49 P3 1.730(7) .
C50 C51 1.414(10) .
C50 H50 0.9300 .
C51 C52 1.397(11) .
C51 H51 0.9300 .
C52 C53 1.355(11) .
C52 H52 0.9300 .
C53 C54 1.407(10) .
C53 H53 0.9300 .
C54 H54 0.9300 .
C55 C56 1.379(10) .
C55 C60 1.383(11) .
C55 P3 1.825(7) .
C56 C57 1.367(10) .
C56 H56 0.9300 .
C57 C58 1.380(12) .
C57 H57 0.9300 .
C58 C59 1.359(12) .
C58 H58 0.9300 .
C59 C60 1.407(11) .
C59 H59 0.9300 .
C60 H60 0.9300 .
C61 C62 1.376(10) .
C61 C66 1.404(10) .
C61 P4 1.779(7) .
C62 C63 1.428(10) .
C62 H62 0.9300 .
C63 C64 1.392(10) .
C63 H63 0.9300 .
C64 C65 1.371(10) .
C64 H64 0.9300 .
C65 C66 1.386(10) .
C65 H65 0.9300 .
C66 H66 0.9300 .
C67 C72 1.351(10) .
C67 C68 1.452(9) .
C67 P4 1.771(7) .
C68 C69 1.339(10) .
C68 H68 0.9300 .
C69 C70 1.373(11) .
C69 H69 0.9300 .
C70 C71 1.390(10) .
C70 H70 0.9300 .
C71 C72 1.371(10) .
C71 H71 0.9300 .
C72 H72 0.9300 .
C73 C74 1.369(10) .
C73 N6 1.383(7) .
C73 H73 0.9300 .
C74 C75 1.316(10) .
C74 H74 0.9300 .
C75 C76 1.384(10) .
C75 H75 0.9300 .
C76 C77 1.422(9) .
C76 H76 0.9300 .
C77 N6 1.315(6) .
C77 C79 1.433(10) .
C78 C79 1.348(10) .
C78 N7 1.385(8) .
C78 C84 1.519(12) .
C79 C80 1.363(10) .
C80 C81 1.396(9) .
C80 Ir2 1.896(6) .
C81 C82 1.378(10) .
C81 H81 0.9300 .
C82 N7 1.413(8) .
C82 C83 1.488(11) .
C83 F14 1.318(10) .
C83 F13 1.321(11) .
C83 F15 1.351(11) .
C84 F16 1.233(9) .
C84 F18 1.298(9) .
C84 F17 1.320(9) .
C85 C86 1.363(9) .
C85 N8 1.403(7) .
C85 H85 0.9300 .
C86 C87 1.362(10) .
C86 H86 0.9300 .
C87 C88 1.334(11) .
C87 H87 0.9300 .
C88 C89 1.376(9) .
C88 H88 0.9300 .
C89 N8 1.403(6) .
C89 C91 1.491(7) .
C90 N9 1.342(9) .
C90 C91 1.377(7) .
C90 C96 1.469(10) .
C91 C92 1.366(10) .
C92 C93 1.356(10) .
C92 Ir2 1.944(7) .
C93 C94 1.411(10) .
C93 H93 0.9300 .
C94 N9 1.379(10) .
C94 C95 1.483(13) .
C95 F19 1.192(12) .
C95 F21 1.203(12) .
C95 F20 1.358(12) .
C96 F24 1.253(11) .
C96 F23 1.308(11) .
C96 F22 1.341(10) .
Ir1 N3 2.004(6) .
Ir1 N1 2.006(5) .
Ir1 O1 2.125(5) .
Ir1 O2 2.167(4) .
Ir2 N8 1.981(5) .
Ir2 N6 1.989(6) .
Ir2 O3 2.097(4) .
Ir2 O4 2.139(4) .
N5 P2 1.551(6) .
N5 P1 1.591(5) .
N10 P4 1.537(6) .
N10 P3 1.576(5) .
O1 P1 1.490(5) .
O2 P2 1.498(5) .
O3 P3 1.496(5) .
O4 P4 1.522(5) .

loop_
_geom_torsion_atom_site_label_1
_geom_torsion_atom_site_label_2
_geom_torsion_atom_site_label_3
_geom_torsion_atom_site_label_4
_geom_torsion
_geom_torsion_site_symmetry_1
_geom_torsion_site_symmetry_2
_geom_torsion_site_symmetry_3
_geom_torsion_site_symmetry_4
C6 C1 C2 C3 -0.4(11) . . . .
P1 C1 C2 C3 176.1(6) . . . .
C1 C2 C3 C4 1.0(11) . . . .
C2 C3 C4 C5 0.9(12) . . . .
C3 C4 C5 C6 -3.4(13) . . . .
C4 C5 C6 C1 3.8(12) . . . .
C2 C1 C6 C5 -1.9(11) . . . .
P1 C1 C6 C5 -178.6(6) . . . .
C12 C7 C8 C9 -1.4(11) . . . .
P1 C7 C8 C9 -178.1(6) . . . .
C7 C8 C9 C10 3.0(13) . . . .
C8 C9 C10 C11 -2.7(12) . . . .
C9 C10 C11 C12 0.9(11) . . . .
C8 C7 C12 C11 -0.4(11) . . . .
P1 C7 C12 C11 176.4(6) . . . .
C10 C11 C12 C7 0.6(12) . . . .
C18 C13 C14 C15 -4.1(11) . . . .
P2 C13 C14 C15 179.6(6) . . . .
C13 C14 C15 C16 4.6(11) . . . .
C14 C15 C16 C17 -3.8(12) . . . .
C15 C16 C17 C18 2.7(13) . . . .
C14 C13 C18 C17 2.8(10) . . . .
P2 C13 C18 C17 179.1(5) . . . .
C16 C17 C18 C13 -2.1(11) . . . .
C24 C19 C20 C21 1.4(11) . . . .
P2 C19 C20 C21 179.9(6) . . . .
C19 C20 C21 C22 1.0(12) . . . .
C20 C21 C22 C23 -2.4(11) . . . .
C21 C22 C23 C24 1.4(11) . . . .
C22 C23 C24 C19 0.9(12) . . . .
C20 C19 C24 C23 -2.4(11) . . . .
P2 C19 C24 C23 179.1(6) . . . .
N1 C25 C26 C27 3.2(11) . . . .
C25 C26 C27 C28 -1.8(12) . . . .
C26 C27 C28 C29 -0.7(12) . . . .
C27 C28 C29 N1 1.8(11) . . . .
C27 C28 C29 C31 -179.4(8) . . . .
N2 C30 C31 C32 -0.8(10) . . . .
C36 C30 C31 C32 -167.0(8) . . . .
N2 C30 C31 C29 -169.5(6) . . . .
C36 C30 C31 C29 24.3(12) . . . .
C28 C29 C31 C32 -159.6(8) . . . .
N1 C29 C31 C32 19.4(9) . . . .
C28 C29 C31 C30 9.5(13) . . . .
N1 C29 C31 C30 -171.6(6) . . . .
C30 C31 C32 C33 2.5(10) . . . .
C29 C31 C32 C33 171.9(6) . . . .
C30 C31 C32 Ir1 167.5(5) . . . .
C29 C31 C32 Ir1 -23.1(8) . . . .
C31 C32 C33 C34 -4.2(10) . . . .
Ir1 C32 C33 C34 -167.3(5) . . . .
C32 C33 C34 N2 4.5(10) . . . .
C32 C33 C34 C35 -173.4(7) . . . .
C33 C34 C35 F1 -20.8(12) . . . .
N2 C34 C35 F1 161.2(7) . . . .
C33 C34 C35 F3 -162.6(7) . . . .
N2 C34 C35 F3 19.4(10) . . . .
C33 C34 C35 F2 97.1(8) . . . .
N2 C34 C35 F2 -80.9(8) . . . .
N2 C30 C36 F5 -140.8(6) . . . .
C31 C30 C36 F5 26.6(12) . . . .
N2 C30 C36 F4 -15.8(9) . . . .
C31 C30 C36 F4 151.6(7) . . . .
N2 C30 C36 F6 102.7(6) . . . .
C31 C30 C36 F6 -89.9(9) . . . .
N3 C37 C38 C39 6.5(11) . . . .
C37 C38 C39 C40 -5.7(12) . . . .
C38 C39 C40 C41 3.3(12) . . . .
C39 C40 C41 N3 -1.5(11) . . . .
C39 C40 C41 C43 -177.5(8) . . . .
N4 C42 C43 C44 -0.6(12) . . . .
C48 C42 C43 C44 170.1(8) . . . .
N4 C42 C43 C41 175.3(6) . . . .
C48 C42 C43 C41 -14.1(13) . . . .
C40 C41 C43 C42 7.4(13) . . . .
N3 C41 C43 C42 -168.9(6) . . . .
C40 C41 C43 C44 -176.2(8) . . . .
N3 C41 C43 C44 7.5(8) . . . .
C42 C43 C44 C45 3.0(11) . . . .
C41 C43 C44 C45 -173.2(6) . . . .
C42 C43 C44 Ir1 173.7(6) . . . .
C41 C43 C44 Ir1 -2.4(9) . . . .
C43 C44 C45 C46 -1.2(10) . . . .
Ir1 C44 C45 C46 -171.8(5) . . . .
C44 C45 C46 N4 -2.8(10) . . . .
C44 C45 C46 C47 175.4(7) . . . .
N4 C46 C47 F8 -67.8(8) . . . .
C45 C46 C47 F8 113.9(8) . . . .
N4 C46 C47 F9 53.4(8) . . . .
C45 C46 C47 F9 -124.9(8) . . . .
N4 C46 C47 F7 167.8(5) . . . .
C45 C46 C47 F7 -10.5(10) . . . .
C43 C42 C48 F10 -176.7(7) . . . .
N4 C42 C48 F10 -5.4(9) . . . .
C43 C42 C48 F12 -49.0(12) . . . .
N4 C42 C48 F12 122.2(6) . . . .
C43 C42 C48 F11 72.0(11) . . . .
N4 C42 C48 F11 -116.7(6) . . . .
C54 C49 C50 C51 -1.9(11) . . . .
P3 C49 C50 C51 179.3(6) . . . .
C49 C50 C51 C52 2.6(12) . . . .
C50 C51 C52 C53 -4.2(13) . . . .
C51 C52 C53 C54 5.4(14) . . . .
C50 C49 C54 C53 2.7(11) . . . .
P3 C49 C54 C53 -178.5(6) . . . .
C52 C53 C54 C49 -4.6(13) . . . .
C60 C55 C56 C57 -0.9(13) . . . .
P3 C55 C56 C57 -176.6(6) . . . .
C55 C56 C57 C58 0.4(13) . . . .
C56 C57 C58 C59 -1.7(13) . . . .
C57 C58 C59 C60 3.4(14) . . . .
C56 C55 C60 C59 2.6(12) . . . .
P3 C55 C60 C59 178.3(6) . . . .
C58 C59 C60 C55 -3.8(12) . . . .
C66 C61 C62 C63 4.7(11) . . . .
P4 C61 C62 C63 -178.2(6) . . . .
C61 C62 C63 C64 -2.8(11) . . . .
C62 C63 C64 C65 -2.6(11) . . . .
C63 C64 C65 C66 6.1(11) . . . .
C64 C65 C66 C61 -4.2(11) . . . .
C62 C61 C66 C65 -1.3(11) . . . .
P4 C61 C66 C65 -178.5(5) . . . .
C72 C67 C68 C69 -1.6(10) . . . .
P4 C67 C68 C69 178.8(5) . . . .
C67 C68 C69 C70 3.4(11) . . . .
C68 C69 C70 C71 -3.6(11) . . . .
C69 C70 C71 C72 1.9(11) . . . .
C68 C67 C72 C71 0.0(11) . . . .
P4 C67 C72 C71 179.6(6) . . . .
C70 C71 C72 C67 -0.2(11) . . . .
N6 C73 C74 C75 2.2(11) . . . .
C73 C74 C75 C76 -2.4(11) . . . .
C74 C75 C76 C77 3.6(11) . . . .
C75 C76 C77 N6 -4.7(10) . . . .
C75 C76 C77 C79 179.3(7) . . . .
N7 C78 C79 C80 2.8(11) . . . .
C84 C78 C79 C80 159.2(9) . . . .
N7 C78 C79 C77 174.7(6) . . . .
C84 C78 C79 C77 -28.9(14) . . . .
N6 C77 C79 C78 176.2(7) . . . .
C76 C77 C79 C78 -7.5(13) . . . .
N6 C77 C79 C80 -11.3(9) . . . .
C76 C77 C79 C80 165.0(7) . . . .
C78 C79 C80 C81 0.0(11) . . . .
C77 C79 C80 C81 -172.6(6) . . . .
C78 C79 C80 Ir2 -169.7(6) . . . .
C77 C79 C80 Ir2 17.6(8) . . . .
C79 C80 C81 C82 -2.5(11) . . . .
Ir2 C80 C81 C82 166.5(6) . . . .
C80 C81 C82 N7 2.1(11) . . . .
C80 C81 C82 C83 -170.2(8) . . . .
C81 C82 C83 F14 112.6(9) . . . .
N7 C82 C83 F14 -60.0(11) . . . .
C81 C82 C83 F13 -12.0(12) . . . .
N7 C82 C83 F13 175.5(6) . . . .
C81 C82 C83 F15 -125.3(8) . . . .
N7 C82 C83 F15 62.1(9) . . . .
C79 C78 C84 F16 -149.5(9) . . . .
N7 C78 C84 F16 10.0(10) . . . .
C79 C78 C84 F18 -20.4(13) . . . .
N7 C78 C84 F18 139.1(6) . . . .
C79 C78 C84 F17 91.3(11) . . . .
N7 C78 C84 F17 -109.3(6) . . . .
N8 C85 C86 C87 -1.4(11) . . . .
C85 C86 C87 C88 1.8(12) . . . .
C86 C87 C88 C89 -2.3(13) . . . .
C87 C88 C89 N8 2.5(12) . . . .
C87 C88 C89 C91 -175.2(7) . . . .
N9 C90 C91 C92 -3.3(9) . . . .
C96 C90 C91 C92 159.3(7) . . . .
N9 C90 C91 C89 172.1(5) . . . .
C96 C90 C91 C89 -25.3(9) . . . .
C88 C89 C91 C92 164.8(7) . . . .
N8 C89 C91 C92 -13.2(7) . . . .
C88 C89 C91 C90 -10.9(11) . . . .
N8 C89 C91 C90 171.1(5) . . . .
C90 C91 C92 C93 6.5(10) . . . .
C89 C91 C92 C93 -169.4(6) . . . .
C90 C91 C92 Ir2 -168.3(4) . . . .
C89 C91 C92 Ir2 15.9(8) . . . .
C91 C92 C93 C94 -4.7(11) . . . .
Ir2 C92 C93 C94 169.5(6) . . . .
C92 C93 C94 N9 -0.1(13) . . . .
C92 C93 C94 C95 176.1(9) . . . .
N9 C94 C95 F19 176.2(9) . . . .
C93 C94 C95 F19 -0.3(16) . . . .
N9 C94 C95 F21 -50.6(13) . . . .
C93 C94 C95 F21 132.9(11) . . . .
N9 C94 C95 F20 67.3(11) . . . .
C93 C94 C95 F20 -109.2(11) . . . .
N9 C90 C96 F24 135.8(8) . . . .
C91 C90 C96 F24 -28.4(11) . . . .
N9 C90 C96 F23 -103.4(8) . . . .
C91 C90 C96 F23 92.5(9) . . . .
N9 C90 C96 F22 15.4(9) . . . .
C91 C90 C96 F22 -148.7(6) . . . .
C43 C44 Ir1 C32 91.1(6) . . . .
C45 C44 Ir1 C32 -99.0(6) . . . .
C43 C44 Ir1 N3 -2.1(6) . . . .
C45 C44 Ir1 N3 167.9(6) . . . .
C43 C44 Ir1 N1 171.6(6) . . . .
C45 C44 Ir1 N1 -18.4(6) . . . .
C43 C44 Ir1 O1 -32.3(19) . . . .
C45 C44 Ir1 O1 137.7(11) . . . .
C43 C44 Ir1 O2 -95.5(6) . . . .
C45 C44 Ir1 O2 74.5(6) . . . .
C31 C32 Ir1 C44 113.4(5) . . . .
C33 C32 Ir1 C44 -82.6(6) . . . .
C31 C32 Ir1 N3 -167.2(5) . . . .
C33 C32 Ir1 N3 -3.2(6) . . . .
C31 C32 Ir1 N1 14.3(5) . . . .
C33 C32 Ir1 N1 178.3(6) . . . .
C31 C32 Ir1 O1 -73.5(5) . . . .
C33 C32 Ir1 O1 90.5(6) . . . .
C31 C32 Ir1 O2 8(2) . . . .
C33 C32 Ir1 O2 171.5(13) . . . .
C79 C80 Ir2 C92 -109.6(5) . . . .
C81 C80 Ir2 C92 81.3(6) . . . .
C79 C80 Ir2 N8 169.1(5) . . . .
C81 C80 Ir2 N8 0.0(6) . . . .
C79 C80 Ir2 N6 -13.2(5) . . . .
C81 C80 Ir2 N6 177.7(6) . . . .
C79 C80 Ir2 O3 2(2) . . . .
C81 C80 Ir2 O3 -166.7(13) . . . .
C79 C80 Ir2 O4 77.3(5) . . . .
C81 C80 Ir2 O4 -91.8(6) . . . .
C93 C92 Ir2 C80 78.5(7) . . . .
C91 C92 Ir2 C80 -107.2(5) . . . .
C93 C92 Ir2 N8 175.6(7) . . . .
C91 C92 Ir2 N8 -10.1(5) . . . .
C93 C92 Ir2 N6 -0.9(7) . . . .
C91 C92 Ir2 N6 173.4(6) . . . .
C93 C92 Ir2 O3 -95.3(7) . . . .
C91 C92 Ir2 O3 79.0(6) . . . .
C93 C92 Ir2 O4 -162.0(14) . . . .
C91 C92 Ir2 O4 12(2) . . . .
C26 C25 N1 C29 -2.1(8) . . . .
C26 C25 N1 Ir1 -174.2(5) . . . .
C28 C29 N1 C25 -0.4(9) . . . .
C31 C29 N1 C25 -179.5(5) . . . .
C28 C29 N1 Ir1 172.2(5) . . . .
C31 C29 N1 Ir1 -6.8(7) . . . .
C44 Ir1 N1 C25 76.2(4) . . . .
C32 Ir1 N1 C25 168.5(4) . . . .
N3 Ir1 N1 C25 154.9(19) . . . .
O1 Ir1 N1 C25 -100.5(4) . . . .
O2 Ir1 N1 C25 -12.3(4) . . . .
C44 Ir1 N1 C29 -96.1(4) . . . .
C32 Ir1 N1 C29 -3.8(4) . . . .
N3 Ir1 N1 C29 -17(2) . . . .
O1 Ir1 N1 C29 87.2(4) . . . .
O2 Ir1 N1 C29 175.4(3) . . . .
C33 C34 N2 C30 -2.8(9) . . . .
C35 C34 N2 C30 175.1(6) . . . .
C31 C30 N2 C34 0.8(8) . . . .
C36 C30 N2 C34 169.8(6) . . . .
C38 C37 N3 C41 -4.7(9) . . . .
C38 C37 N3 Ir1 -175.7(5) . . . .
C40 C41 N3 C37 2.1(8) . . . .
C43 C41 N3 C37 179.0(5) . . . .
C40 C41 N3 Ir1 173.6(5) . . . .
C43 C41 N3 Ir1 -9.5(6) . . . .
C44 Ir1 N3 C37 178.0(4) . . . .
C32 Ir1 N3 C37 84.8(4) . . . .
N1 Ir1 N3 C37 98(2) . . . .
O1 Ir1 N3 C37 -6.1(4) . . . .
O2 Ir1 N3 C37 -94.6(4) . . . .
C44 Ir1 N3 C41 6.7(4) . . . .
C32 Ir1 N3 C41 -86.5(4) . . . .
N1 Ir1 N3 C41 -73(2) . . . .
O1 Ir1 N3 C41 -177.5(3) . . . .
O2 Ir1 N3 C41 94.1(4) . . . .
C43 C42 N4 C46 -3.7(9) . . . .
C48 C42 N4 C46 -176.2(6) . . . .
C45 C46 N4 C42 5.4(8) . . . .
C47 C46 N4 C42 -173.0(6) . . . .
C76 C77 N6 C73 4.6(8) . . . .
C79 C77 N6 C73 -178.7(5) . . . .
C76 C77 N6 Ir2 -176.0(5) . . . .
C79 C77 N6 Ir2 0.7(6) . . . .
C74 C73 N6 C77 -3.4(9) . . . .
C74 C73 N6 Ir2 177.3(5) . . . .
C80 Ir2 N6 C77 6.7(4) . . . .
C92 Ir2 N6 C77 101.0(4) . . . .
N8 Ir2 N6 C77 41(3) . . . .
O3 Ir2 N6 C77 -171.4(4) . . . .
O4 Ir2 N6 C77 -81.6(4) . . . .
C80 Ir2 N6 C73 -173.9(4) . . . .
C92 Ir2 N6 C73 -79.7(4) . . . .
N8 Ir2 N6 C73 -140(3) . . . .
O3 Ir2 N6 C73 7.9(4) . . . .
O4 Ir2 N6 C73 97.8(4) . . . .
C79 C78 N7 C82 -3.0(9) . . . .
C84 C78 N7 C82 -165.3(6) . . . .
C81 C82 N7 C78 0.6(9) . . . .
C83 C82 N7 C78 173.1(7) . . . .
C86 C85 N8 C89 1.6(9) . . . .
C86 C85 N8 Ir2 172.0(5) . . . .
C88 C89 N8 C85 -2.2(9) . . . .
C91 C89 N8 C85 176.1(4) . . . .
C88 C89 N8 Ir2 -173.1(5) . . . .
C91 C89 N8 Ir2 5.1(6) . . . .
C80 Ir2 N8 C85 -73.8(4) . . . .
C92 Ir2 N8 C85 -168.2(4) . . . .
N6 Ir2 N8 C85 -108(3) . . . .
O3 Ir2 N8 C85 104.6(4) . . . .
O4 Ir2 N8 C85 14.8(4) . . . .
C80 Ir2 N8 C89 96.6(4) . . . .
C92 Ir2 N8 C89 2.2(4) . . . .
N6 Ir2 N8 C89 63(3) . . . .
O3 Ir2 N8 C89 -85.0(3) . . . .
O4 Ir2 N8 C89 -174.8(3) . . . .
C91 C90 N9 C94 -1.7(8) . . . .
C96 C90 N9 C94 -166.6(7) . . . .
C93 C94 N9 C90 3.4(11) . . . .
C95 C94 N9 C90 -173.4(7) . . . .
C44 Ir1 O1 P1 -76.2(14) . . . .
C32 Ir1 O1 P1 160.2(3) . . . .
N3 Ir1 O1 P1 -105.9(3) . . . .
N1 Ir1 O1 P1 80.2(3) . . . .
O2 Ir1 O1 P1 -13.1(3) . . . .
C44 Ir1 O2 P2 141.3(3) . . . .
C32 Ir1 O2 P2 -112.5(17) . . . .
N3 Ir1 O2 P2 62.2(4) . . . .
N1 Ir1 O2 P2 -119.1(3) . . . .
O1 Ir1 O2 P2 -31.3(3) . . . .
C80 Ir2 O3 P3 88.9(16) . . . .
C92 Ir2 O3 P3 -158.7(4) . . . .
N8 Ir2 O3 P3 -77.9(3) . . . .
N6 Ir2 O3 P3 104.2(3) . . . .
O4 Ir2 O3 P3 14.1(3) . . . .
C80 Ir2 O4 P4 -147.4(3) . . . .
C92 Ir2 O4 P4 92.6(17) . . . .
N8 Ir2 O4 P4 114.7(3) . . . .
N6 Ir2 O4 P4 -68.7(4) . . . .
O3 Ir2 O4 P4 26.1(3) . . . .
Ir1 O1 P1 N5 43.8(4) . . . .
Ir1 O1 P1 C7 161.8(3) . . . .
Ir1 O1 P1 C1 -83.1(3) . . . .
P2 N5 P1 O1 -35.9(5) . . . .
P2 N5 P1 C7 -155.2(3) . . . .
P2 N5 P1 C1 88.6(4) . . . .
C12 C7 P1 O1 -79.3(6) . . . .
C8 C7 P1 O1 97.2(6) . . . .
C12 C7 P1 N5 45.8(7) . . . .
C8 C7 P1 N5 -137.7(6) . . . .
C12 C7 P1 C1 165.4(6) . . . .
C8 C7 P1 C1 -18.2(7) . . . .
C2 C1 P1 O1 -35.3(7) . . . .
C6 C1 P1 O1 141.3(5) . . . .
C2 C1 P1 N5 -164.8(6) . . . .
C6 C1 P1 N5 11.8(6) . . . .
C2 C1 P1 C7 80.2(7) . . . .
C6 C1 P1 C7 -103.3(6) . . . .
Ir1 O2 P2 N5 43.4(4) . . . .
Ir1 O2 P2 C19 -80.1(3) . . . .
Ir1 O2 P2 C13 166.3(2) . . . .
P1 N5 P2 O2 -7.5(5) . . . .
P1 N5 P2 C19 116.8(4) . . . .
P1 N5 P2 C13 -130.7(4) . . . .
C24 C19 P2 O2 -29.9(7) . . . .
C20 C19 P2 O2 151.6(5) . . . .
C24 C19 P2 N5 -158.1(5) . . . .
C20 C19 P2 N5 23.4(7) . . . .
C24 C19 P2 C13 86.7(6) . . . .
C20 C19 P2 C13 -91.8(6) . . . .
C14 C13 P2 O2 -159.7(5) . . . .
C18 C13 P2 O2 24.0(6) . . . .
C14 C13 P2 N5 -32.0(6) . . . .
C18 C13 P2 N5 151.7(5) . . . .
C14 C13 P2 C19 83.2(6) . . . .
C18 C13 P2 C19 -93.1(6) . . . .
Ir2 O3 P3 N10 -40.6(4) . . . .
Ir2 O3 P3 C49 -164.0(3) . . . .
Ir2 O3 P3 C55 82.5(3) . . . .
P4 N10 P3 O3 32.4(6) . . . .
P4 N10 P3 C49 154.4(4) . . . .
P4 N10 P3 C55 -90.3(5) . . . .
C54 C49 P3 O3 -164.7(6) . . . .
C50 C49 P3 O3 14.0(7) . . . .
C54 C49 P3 N10 68.1(7) . . . .
C50 C49 P3 N10 -113.1(6) . . . .
C54 C49 P3 C55 -49.4(7) . . . .
C50 C49 P3 C55 129.3(6) . . . .
C56 C55 P3 O3 38.0(7) . . . .
C60 C55 P3 O3 -137.8(6) . . . .
C56 C55 P3 N10 165.2(6) . . . .
C60 C55 P3 N10 -10.5(7) . . . .
C56 C55 P3 C49 -76.8(7) . . . .
C60 C55 P3 C49 107.5(7) . . . .
Ir2 O4 P4 N10 -37.2(5) . . . .
Ir2 O4 P4 C67 87.0(3) . . . .
Ir2 O4 P4 C61 -158.4(2) . . . .
P3 N10 P4 O4 6.2(6) . . . .
P3 N10 P4 C67 -117.4(4) . . . .
P3 N10 P4 C61 125.6(4) . . . .
C72 C67 P4 O4 34.6(7) . . . .
C68 C67 P4 O4 -145.7(5) . . . .
C72 C67 P4 N10 162.4(5) . . . .
C68 C67 P4 N10 -18.0(6) . . . .
C72 C67 P4 C61 -79.4(7) . . . .
C68 C67 P4 C61 100.2(6) . . . .
C62 C61 P4 O4 151.0(6) . . . .
C66 C61 P4 O4 -31.8(6) . . . .
C62 C61 P4 N10 25.5(7) . . . .
C66 C61 P4 N10 -157.3(5) . . . .
C62 C61 P4 C67 -93.2(6) . . . .
C66 C61 P4 C67 84.0(6) . . . .
